data_2001916
loop_
_publ_author_name
'Kharitonov, V. G.'
'Antonov, D. Yu.'
'Rozenberg, V. I.'
'Nikanorov, V. A.'
'Yanovsky, A. I.'
'Struchkov, Yu. T.'

_publ_contact_author
;
Dr. Alexander I. Yanovsky
Institute of Organoelement Compounds
28 Vavilov Street,
Moscow 117813
Russia
;
_publ_section_title
;
 4-[2-Benzoyl-1-(benzoylmethyl)ethyl][2.2]paracyclophane
;
_journal_issue 3
_journal_name_full 'Acta Crystallographica Section C'
_journal_page_first 612
_journal_page_last 615
_journal_paper_doi 10.1107/S010827019201076X
_journal_volume 49
_journal_year 1993
_chemical_formula_moiety 'C33 H30 O2'
_chemical_formula_sum 'C33 H30 O2'
_chemical_formula_weight 458.57
_chemical_name_systematic
;
4-[2-benzoyl-1-(benzoylmethyl)ethyl][2.2]paracyclophane
;
_space_group_IT_number 14
_symmetry_cell_setting monoclinic
_symmetry_space_group_name_Hall '-P 2ybc'
_symmetry_space_group_name_H-M 'P 1 21/c 1'
_cell_angle_alpha 90.00
_cell_angle_beta 100.77(2)
_cell_angle_gamma 90.00
_cell_formula_units_Z 4
_cell_length_a 13.032(3)
_cell_length_b 21.366(4)
_cell_length_c 9.041(2)
_cell_measurement_reflns_used 24
_cell_measurement_temperature 293.0(10)
_cell_measurement_theta_max 14
_cell_measurement_theta_min 13
_cell_volume 2473.0(9)
_computing_structure_refinement 'SHELXL-92 (Sheldrick, 1992)'
_computing_structure_solution 'SHELXTL-PLUS (Sheldrick, 1987)'
_diffrn_ambient_temperature 293.0(10)
_diffrn_measurement_device 'Siemens P3/PC'
_diffrn_measurement_method \q/2\q
_diffrn_radiation_monochromator graphite
_diffrn_radiation_source 'fine-focus sealed tube'
_diffrn_radiation_type MoK\a
_diffrn_radiation_wavelength 0.71073
_diffrn_reflns_av_R_equivalents 0.0111
_diffrn_reflns_av_sigmaI/netI 0.0414
_diffrn_reflns_limit_h_max 15
_diffrn_reflns_limit_h_min 0
_diffrn_reflns_limit_k_max 26
_diffrn_reflns_limit_k_min 0
_diffrn_reflns_limit_l_max 10
_diffrn_reflns_limit_l_min -11
_diffrn_reflns_number 5007
_diffrn_reflns_theta_max 26.05
_diffrn_reflns_theta_min 1.59
_diffrn_standards_decay_% 1
_diffrn_standards_interval_count 98
_diffrn_standards_number 2
_exptl_absorpt_coefficient_mu 0.075
_exptl_absorpt_correction_type none
_exptl_crystal_colour colourless
_exptl_crystal_density_diffrn 1.232
_exptl_crystal_description cubes
_exptl_crystal_F_000 976
_exptl_crystal_size_max 0.4
_exptl_crystal_size_mid 0.3
_exptl_crystal_size_min 0.3
_refine_diff_density_max 0.114
_refine_diff_density_min -0.131
_refine_ls_extinction_method none
_refine_ls_goodness_of_fit_all 1.022
_refine_ls_goodness_of_fit_obs 1.084
_refine_ls_matrix_type fullcycle
_refine_ls_number_parameters 436
_refine_ls_number_reflns 4766
_refine_ls_number_restraints 0
_refine_ls_restrained_S_all 1.192
_refine_ls_restrained_S_obs 1.084
_refine_ls_R_factor_all 0.1001
_refine_ls_R_factor_obs 0.0458
_refine_ls_shift/esd_max -0.038
_refine_ls_shift/esd_mean 0.006
_refine_ls_structure_factor_coef Fsqd
_refine_ls_weighting_scheme
;calc w = 1/[\s^2^(F~o~^2^)+(0.0553P)^2^+0.1277P]
where P = (F~o~^2^+2F~c~^2^)/3
;
_refine_ls_wR_factor_all 0.1432
_refine_ls_wR_factor_obs 0.0984
_reflns_number_observed 2872
_reflns_number_total 4797
_reflns_observed_criterion I>2sigma(I)
_cod_data_source_file na1020.cif
_cod_data_source_block chalcon
_cod_original_sg_symbol_H-M 'P 21/c '
_cod_database_code 2001916

loop_
_symmetry_equiv_pos_as_xyz
'x, y, z'
'-x, y+1/2, -z+1/2'
'-x, -y, -z'
'x, -y-1/2, z-1/2'

loop_
_atom_site_aniso_label
_atom_site_aniso_U_11
_atom_site_aniso_U_22
_atom_site_aniso_U_33
_atom_site_aniso_U_12
_atom_site_aniso_U_13
_atom_site_aniso_U_23
O1 0.0669(10) 0.0927(12) 0.0676(9) -0.0234(9) 0.0305(8) -0.0145(8)
O2 0.0581(9) 0.0930(12) 0.0909(11) 0.0013(8) 0.0238(8) 0.0359(10)
C1 0.096(2) 0.053(2) 0.120(3) -0.0032(14) 0.019(2) 0.016(2)
C2 0.073(2) 0.0503(13) 0.080(2) 0.0106(12) -0.0034(14) -0.0056(12)
C3 0.0430(10) 0.0550(12) 0.0560(12) 0.0029(9) 0.0076(9) -0.0078(10)
C4 0.0327(9) 0.0539(11) 0.0472(10) -0.0055(8) 0.0108(8) -0.0035(9)
C5 0.0461(10) 0.0465(11) 0.0482(11) -0.0089(9) 0.0159(9) -0.0054(9)
C6 0.0505(11) 0.0487(12) 0.0520(12) -0.0090(9) 0.0115(9) 0.0053(9)
C7 0.0564(12) 0.0661(15) 0.0447(12) -0.0071(10) 0.0062(9) 0.0046(10)
C8 0.0589(13) 0.0627(14) 0.0502(12) -0.0052(11) 0.0077(10) -0.0157(11)
C9 0.073(2) 0.0519(14) 0.079(2) 0.0049(12) 0.0111(13) 0.0141(13)
C10 0.068(2) 0.070(2) 0.162(3) 0.0179(14) 0.027(2) 0.023(2)
C11 0.0399(11) 0.072(2) 0.103(2) 0.0019(11) 0.0140(12) 0.0146(15)
C12 0.0461(12) 0.083(2) 0.082(2) -0.0091(12) 0.0245(12) -0.006(2)
C13 0.0491(12) 0.075(2) 0.0658(15) -0.0144(11) 0.0126(11) 0.0152(13)
C14 0.0592(13) 0.0533(13) 0.077(2) -0.0183(10) 0.0062(11) 0.0134(12)
C15 0.0682(15) 0.069(2) 0.073(2) -0.0262(13) -0.0006(13) 0.0058(14)
C16 0.0519(14) 0.085(2) 0.086(2) -0.0135(13) -0.0106(13) 0.027(2)
C17 0.0397(10) 0.0624(13) 0.0468(11) -0.0029(9) 0.0105(8) 0.0011(9)
C18 0.0441(11) 0.077(2) 0.0460(11) -0.0030(11) 0.0073(9) -0.0023(11)
C19 0.0484(11) 0.0786(15) 0.0371(10) -0.0039(11) 0.0082(8) 0.0017(10)
C20 0.0501(12) 0.0718(14) 0.0396(10) 0.0018(10) 0.0145(9) 0.0083(9)
C21 0.0552(14) 0.083(2) 0.0599(13) 0.0031(13) 0.0196(11) 0.0160(12)
C22 0.077(2) 0.081(2) 0.081(2) 0.023(2) 0.0361(14) 0.0145(14)
C23 0.098(2) 0.069(2) 0.076(2) 0.007(2) 0.0414(15) 0.0036(14)
C24 0.077(2) 0.079(2) 0.073(2) -0.0101(14) 0.0253(13) -0.0113(13)
C25 0.0531(13) 0.076(2) 0.0565(13) 0.0007(11) 0.0148(10) -0.0047(11)
C26 0.0414(11) 0.0691(14) 0.0526(13) 0.0022(10) 0.0090(9) 0.0018(11)
C27 0.0454(11) 0.0541(12) 0.0556(12) -0.0033(9) 0.0117(9) 0.0008(10)
C28 0.0447(10) 0.0419(10) 0.0540(11) 0.0006(8) 0.0098(9) -0.0046(9)
C29 0.0527(13) 0.0631(14) 0.0679(14) 0.0099(10) 0.0144(11) 0.0149(11)
C30 0.0550(14) 0.082(2) 0.083(2) 0.0198(12) 0.0022(13) 0.0153(14)
C31 0.0482(13) 0.070(2) 0.097(2) 0.0121(11) 0.0227(13) 0.0056(13)
C32 0.0515(13) 0.0692(15) 0.076(2) 0.0068(11) 0.0254(12) 0.0007(12)
C33 0.0520(12) 0.0616(13) 0.0527(12) 0.0029(10) 0.0125(10) 0.0003(10)

loop_
_atom_site_label
_atom_site_fract_x
_atom_site_fract_y
_atom_site_fract_z
_atom_site_U_iso_or_equiv
_atom_site_thermal_displace_type
_atom_site_calc_flag
_atom_site_refinement_flags
_atom_site_occupancy
_atom_site_disorder_group
_atom_site_type_symbol
O1 0.71976(12) 0.08376(8) 0.2614(2) 0.0734(10) Uani d . 1 . O
O2 0.44027(12) 0.20677(8) 0.2657(2) 0.0794(9) Uani d . 1 . O
C1 0.7883(2) 0.23729(13) 0.6642(5) 0.090(2) Uani d . 1 . C
H1A 0.810(3) 0.2722(18) 0.738(4) 0.153(14) Uiso d . 1 . H
H1B 0.782(3) 0.2571(16) 0.568(4) 0.145(13) Uiso d . 1 . H
C2 0.6776(2) 0.21628(11) 0.6841(3) 0.070(2) Uani d . 1 . C
H2A 0.655(2) 0.2411(14) 0.767(3) 0.118(10) Uiso d . 1 . H
H2B 0.627(2) 0.2308(12) 0.598(3) 0.103(9) Uiso d . 1 . H
C3 0.67028(14) 0.14678(9) 0.7152(2) 0.0515(10) Uani d . 1 . C
C4 0.64383(13) 0.10138(9) 0.6004(2) 0.0441(9) Uani d . 1 . C
C5 0.68464(14) 0.04148(9) 0.6283(2) 0.0460(10) Uani d . 1 . C
H5 0.6773(13) 0.0116(8) 0.545(2) 0.047(5) Uiso d . 1 . H
C6 0.74747(14) 0.02443(9) 0.7655(2) 0.0502(11) Uani d . 1 . C
C7 0.7480(2) 0.06489(10) 0.8845(2) 0.0562(12) Uani d . 1 . C
H7 0.7839(15) 0.0535(9) 0.987(2) 0.063(6) Uiso d . 1 . H
C8 0.7107(2) 0.12497(11) 0.8586(2) 0.0576(13) Uani d . 1 . C
H8 0.7205(14) 0.1539(9) 0.938(2) 0.059(6) Uiso d . 1 . H
C9 0.8263(2) -0.02765(11) 0.7763(3) 0.068(2) Uani d . 1 . C
H9A 0.799(2) -0.0612(13) 0.699(3) 0.100(9) Uiso d . 1 . H
H9B 0.8341(19) -0.0477(12) 0.875(3) 0.098(8) Uiso d . 1 . H
C10 0.9367(2) -0.00632(14) 0.7530(6) 0.099(2) Uani d . 1 . C
H10A 0.960(3) -0.0336(18) 0.673(4) 0.162(15) Uiso d . 1 . H
H10B 0.989(3) -0.0189(19) 0.827(5) 0.169(16) Uiso d . 1 . H
C11 0.9418(2) 0.06235(11) 0.7187(3) 0.0713(11) Uani d . 1 . C
C12 0.9020(2) 0.08447(13) 0.5758(3) 0.0688(12) Uani d . 1 . C
H12 0.8893(16) 0.0563(10) 0.495(3) 0.070(7) Uiso d . 1 . H
C13 0.8646(2) 0.14484(12) 0.5537(3) 0.0631(12) Uani d . 1 . C
H13 0.8257(16) 0.1581(10) 0.453(3) 0.074(7) Uiso d . 1 . H
C14 0.8666(2) 0.18516(10) 0.6747(3) 0.0639(13) Uani d . 1 . C
C15 0.9268(2) 0.16727(13) 0.8110(3) 0.0720(15) Uani d . 1 . C
H15 0.9330(18) 0.1952(11) 0.898(3) 0.084(8) Uiso d . 1 . H
C16 0.9637(2) 0.10696(13) 0.8327(3) 0.0773(14) Uani d . 1 . C
H16 0.9923(19) 0.0947(11) 0.933(3) 0.087(8) Uiso d . 1 . H
C17 0.57489(14) 0.12030(10) 0.4513(2) 0.0493(10) Uani d . 1 . C
H17 0.6069(14) 0.1550(9) 0.406(2) 0.050(5) Uiso d . 1 . H
C18 0.5548(2) 0.06838(12) 0.3335(2) 0.0558(11) Uani d . 1 . C
H18A 0.5221(15) 0.0331(9) 0.375(2) 0.053(5) Uiso d . 1 . H
H18B 0.5015(16) 0.0826(9) 0.249(2) 0.063(6) Uiso d . 1 . H
C19 0.6474(2) 0.04798(11) 0.2665(2) 0.0546(11) Uani d . 1 . C
C20 0.64774(15) -0.01695(10) 0.2051(2) 0.0530(12) Uani d . 1 . C
C21 0.7428(2) -0.04473(13) 0.1921(3) 0.0650(14) Uani d . 1 . C
H21 0.8053(17) -0.0194(10) 0.224(2) 0.069(6) Uiso d . 1 . H
C22 0.7449(2) -0.10425(13) 0.1337(3) 0.077(2) Uani d . 1 . C
H22 0.8114(19) -0.1226(11) 0.130(3) 0.089(8) Uiso d . 1 . H
C23 0.6538(2) -0.13644(14) 0.0852(3) 0.078(2) Uani d . 1 . C
H23 0.656(2) -0.1767(13) 0.048(3) 0.102(9) Uiso d . 1 . H
C24 0.5597(2) -0.10971(12) 0.0961(3) 0.075(2) Uani d . 1 . C
H24 0.4921(19) -0.1322(11) 0.063(3) 0.086(8) Uiso d . 1 . H
C25 0.5562(2) -0.05063(11) 0.1578(2) 0.0612(13) Uani d . 1 . C
H25 0.4876(18) -0.0313(10) 0.165(2) 0.078(7) Uiso d . 1 . H
C26 0.4688(2) 0.14215(12) 0.4835(2) 0.0543(11) Uani d . 1 . C
H26A 0.4271(16) 0.1066(10) 0.507(2) 0.070(6) Uiso d . 1 . H
H26B 0.4799(16) 0.1685(10) 0.571(3) 0.070(7) Uiso d . 1 . H
C27 0.40255(15) 0.17988(9) 0.3614(2) 0.0514(11) Uani d . 1 . C
C28 0.28769(14) 0.18372(8) 0.3601(2) 0.0468(10) Uani d . 1 . C
C29 0.2219(2) 0.20791(10) 0.2345(3) 0.0608(13) Uani d . 1 . C
H29 0.2554(15) 0.2240(9) 0.156(2) 0.064(6) Uiso d . 1 . H
C30 0.1155(2) 0.20840(12) 0.2274(3) 0.0745(14) Uani d . 1 . C
H30 0.0733(19) 0.2241(11) 0.141(3) 0.093(8) Uiso d . 1 . H
C31 0.0735(2) 0.18544(11) 0.3449(3) 0.0705(13) Uani d . 1 . C
H31 -0.003(2) 0.1861(10) 0.343(3) 0.089(7) Uiso d . 1 . H
C32 0.1367(2) 0.16267(11) 0.4706(3) 0.0640(13) Uani d . 1 . C
H32 0.1088(18) 0.1458(11) 0.553(3) 0.088(8) Uiso d . 1 . H
C33 0.2437(2) 0.16120(10) 0.4790(2) 0.0551(12) Uani d . 1 . C
H33 0.2880(15) 0.1454(9) 0.568(2) 0.061(6) Uiso d . 1 . H

loop_
_atom_type_symbol
_atom_type_description
_atom_type_scat_dispersion_real
_atom_type_scat_dispersion_imag
_atom_type_scat_source
C C 0.0033 0.0016 'International Tables Vol C Tables 4.2.6.8 and 6.1.1.4'
H H 0.0000 0.0000 'International Tables Vol C Tables 4.2.6.8 and 6.1.1.4'
O O 0.0106 0.0060 'International Tables Vol C Tables 4.2.6.8 and 6.1.1.4'

loop_
_geom_angle_atom_site_label_1
_geom_angle_atom_site_label_2
_geom_angle_atom_site_label_3
_geom_angle_site_symmetry_1
_geom_angle_site_symmetry_3
_geom_angle
_geom_angle_publ_flag
C14 C1 C2 . . 114.4(2) yes
C3 C2 C1 . . 113.3(2) yes
C8 C3 C4 . . 117.0(2) yes
C8 C3 C2 . . 118.5(2) yes
C4 C3 C2 . . 123.3(2) yes
C5 C4 C3 . . 117.7(2) yes
C5 C4 C17 . . 123.0(2) yes
C3 C4 C17 . . 119.2(2) yes
C4 C5 C6 . . 122.7(2) yes
C7 C6 C5 . . 116.4(2) yes
C7 C6 C9 . . 120.6(2) yes
C5 C6 C9 . . 121.9(2) yes
C8 C7 C6 . . 120.1(2) yes
C7 C8 C3 . . 122.2(2) yes
C6 C9 C10 . . 114.3(2) yes
C11 C10 C9 . . 113.0(2) yes
C12 C11 C16 . . 116.5(2) yes
C12 C11 C10 . . 120.2(3) yes
C16 C11 C10 . . 121.7(3) yes
C13 C12 C11 . . 121.0(3) yes
C12 C13 C14 . . 120.8(2) yes
C15 C14 C13 . . 116.9(2) yes
C15 C14 C1 . . 121.8(3) yes
C13 C14 C1 . . 119.9(2) yes
C16 C15 C14 . . 120.7(3) yes
C15 C16 C11 . . 121.1(2) yes
C18 C17 C4 . . 114.80(10) yes
C18 C17 C26 . . 108.00(10) yes
C4 C17 C26 . . 108.30(10) yes
C19 C18 C17 . . 116.3(2) yes
O1 C19 C20 . . 120.8(2) yes
O1 C19 C18 . . 120.9(2) yes
C20 C19 C18 . . 118.3(2) yes
C25 C20 C21 . . 118.5(2) yes
C25 C20 C19 . . 122.2(2) yes
C21 C20 C19 . . 119.3(2) yes
C22 C21 C20 . . 120.4(2) yes
C23 C22 C21 . . 120.4(3) yes
C22 C23 C24 . . 120.0(3) yes
C23 C24 C25 . . 120.4(3) yes
C24 C25 C20 . . 120.3(2) yes
C27 C26 C17 . . 115.9(2) yes
O2 C27 C28 . . 120.3(2) yes
O2 C27 C26 . . 121.5(2) yes
C28 C27 C26 . . 118.1(2) yes
C29 C28 C33 . . 118.6(2) yes
C29 C28 C27 . . 119.4(2) yes
C33 C28 C27 . . 122.0(2) yes
C30 C29 C28 . . 120.2(2) yes
C31 C30 C29 . . 120.3(2) yes
C32 C31 C30 . . 120.4(2) yes
C31 C32 C33 . . 120.0(2) yes
C32 C33 C28 . . 120.4(2) yes

loop_
_geom_bond_atom_site_label_1
_geom_bond_atom_site_label_2
_geom_bond_site_symmetry_2
_geom_bond_distance
_geom_bond_publ_flag
O1 C19 . 1.221(2) yes
O2 C27 . 1.216(2) yes
C1 C2 . 1.554(4) yes
C1 C14 . 1.501(4) yes
C2 C3 . 1.518(3) yes
C3 C4 . 1.415(3) yes
C3 C8 . 1.386(3) yes
C4 C5 . 1.391(3) yes
C4 C17 . 1.528(3) yes
C5 C6 . 1.401(3) yes
C6 C7 . 1.379(3) yes
C6 C9 . 1.505(3) yes
C7 C8 . 1.377(3) yes
C9 C10 . 1.560(4) yes
C10 C11 . 1.504(4) yes
C11 C12 . 1.382(3) yes
C11 C16 . 1.394(4) yes
C12 C13 . 1.380(3) yes
C13 C14 . 1.389(3) yes
C14 C15 . 1.385(3) yes
C15 C16 . 1.376(4) yes
C17 C18 . 1.526(2) yes
C17 C26 . 1.538(2) yes
C18 C19 . 1.512(3) yes
C19 C20 . 1.494(3) yes
C20 C25 . 1.391(3) yes
C20 C21 . 1.398(3) yes
C21 C22 . 1.379(4) yes
C22 C23 . 1.371(4) yes
C23 C24 . 1.373(3) yes
C24 C25 . 1.384(3) yes
C26 C27 . 1.503(3) yes
C27 C28 . 1.497(3) yes
C28 C29 . 1.388(3) yes
C28 C33 . 1.395(3) yes
C29 C30 . 1.377(3) yes
C30 C31 . 1.374(3) yes
C31 C32 . 1.363(3) yes
C32 C33 . 1.382(3) yes

loop_
_geom_torsion_atom_site_label_1
_geom_torsion_atom_site_label_2
_geom_torsion_atom_site_label_3
_geom_torsion_atom_site_label_4
_geom_torsion_site_symmetry_1
_geom_torsion_site_symmetry_2
_geom_torsion_site_symmetry_3
_geom_torsion_site_symmetry_4
_geom_torsion
_geom_torsion_publ_flag
C4 C17 C18 C19 . . . . -69.1(2) ?
C17 C18 C19 C20 . . . . 154.4(2) ?
C18 C19 C20 C21 . . . . -157.6(2) ?
C4 C17 C18 C19 . . . . -69.1(2) ?
C17 C18 C19 O1 . . . . -26.2(3) ?
C4 C17 C26 C27 . . . . 162.67(15) ?
C17 C26 C27 C28 . . . . 159.3(2) ?
C26 C27 C28 C29 . . . . -168.0(2) ?
C4 C17 C26 C27 . . . . 162.67(15) ?
C17 C26 C27 O2 . . . . -20.7(3) ?
C6 C9 C10 C11 . . . . -2.0(5) ?
C3 C2 C1 C14 . . . . 1.7(4) ?

loop_
_cod_related_entry_id
_cod_related_entry_database
_cod_related_entry_code
1 ChemSpider 21139825
